data_7155469
loop_
_publ_author_name
'Tang, Jing'
'Zhao, Shijun'
'Wei, Yuanyuan'
'Quan, Zhengjun'
'Huo, Congde'

_publ_section_title
;
 CBr4 promoted intramolecular aerobic oxidative dehydrogenative arylation
 of aldehydes: application in the synthesis of xanthones and fluorenones.
;
_journal_issue 7
_journal_name_full 'Organic &amp; biomolecular chemistry'
_journal_page_first 1589
_journal_page_last 1592
_journal_paper_doi 10.1039/c7ob00080d
_journal_volume 15
_journal_year 2017
_chemical_formula_moiety 'C13 H8 O'
_chemical_formula_sum 'C13 H8 O'
_chemical_formula_weight 180.19
_space_group_crystal_system orthorhombic
_space_group_IT_number 61
_space_group_name_Hall '-P 2ac 2ab'
_space_group_name_H-M_alt 'P b c a'
_symmetry_space_group_name_Hall '-P 2ac 2ab'
_symmetry_space_group_name_H-M 'P b c a'
_atom_sites_solution_hydrogens geom
_atom_sites_solution_primary direct
_audit_creation_date 2016-07-29
_audit_creation_method
;
Olex2 1.2
(compiled 2016.02.19 svn.r3266 for OlexSys, GUI svn.r5155)
;
_audit_update_record
;
2016-10-31 deposited with the CCDC.
2017-01-23 downloaded from the CCDC.
;
_cell_angle_alpha 90
_cell_angle_beta 90
_cell_angle_gamma 90
_cell_formula_units_Z 16
_cell_length_a 16.0871(8)
_cell_length_b 12.5495(6)
_cell_length_c 18.6772(9)
_cell_measurement_reflns_used 1162
_cell_measurement_temperature 294.44(10)
_cell_measurement_theta_max 22.0690
_cell_measurement_theta_min 3.8630
_cell_volume 3770.6(3)
_computing_cell_refinement
;
CrysAlisPro, Agilent Technologies,
Version 1.171.37.35 (release 13-08-2014 CrysAlis171 .NET)
(compiled Aug 13 2014,18:06:01)
;
_computing_data_collection
;
CrysAlisPro, Agilent Technologies,
Version 1.171.37.35 (release 13-08-2014 CrysAlis171 .NET)
(compiled Aug 13 2014,18:06:01)
;
_computing_data_reduction
;
CrysAlisPro, Agilent Technologies,
Version 1.171.37.35 (release 13-08-2014 CrysAlis171 .NET)
(compiled Aug 13 2014,18:06:01)
;
_computing_molecular_graphics 'Olex2 (Dolomanov et al., 2009)'
_computing_publication_material 'Olex2 (Dolomanov et al., 2009)'
_computing_structure_refinement 'ShelXL (Sheldrick, 2015)'
_computing_structure_solution 'ShelXS (Sheldrick, 2008)'
_diffrn_ambient_environment air
_diffrn_ambient_temperature 294.44(10)
_diffrn_detector 'CCD plate'
_diffrn_detector_area_resol_mean 16.0733
_diffrn_detector_type Eos
_diffrn_measured_fraction_theta_full 0.997
_diffrn_measured_fraction_theta_max 0.998
_diffrn_measurement_details
;
#__ type_ start__ end____ width___ exp.time_
  1 omega   -9.00   98.10   1.0500    5.0000
omega____ theta____ kappa____ phi______ frames
    -       22.7867    0.0000  -90.0000 102

#__ type_ start__ end____ width___ exp.time_
  2 omega  -13.00   50.00   1.0500    5.0000
omega____ theta____ kappa____ phi______ frames
    -       22.7867  -38.0000 -120.0000 60
;
_diffrn_measurement_device 'four-circle diffractometer'
_diffrn_measurement_device_type 'SuperNova, Dual, Cu at zero, Eos'
_diffrn_measurement_method '\w scans'
_diffrn_orient_matrix_UB_11 -0.0356690000
_diffrn_orient_matrix_UB_12 0.0266168000
_diffrn_orient_matrix_UB_13 0.0133440000
_diffrn_orient_matrix_UB_21 0.0075060000
_diffrn_orient_matrix_UB_22 -0.0216699000
_diffrn_orient_matrix_UB_23 0.0344867000
_diffrn_orient_matrix_UB_31 0.0247765000
_diffrn_orient_matrix_UB_32 0.0448989000
_diffrn_orient_matrix_UB_33 0.0087329000
_diffrn_radiation_monochromator mirror
_diffrn_radiation_probe x-ray
_diffrn_radiation_type MoK\a
_diffrn_radiation_wavelength 0.71073
_diffrn_reflns_av_R_equivalents 0.0490
_diffrn_reflns_av_unetI/netI 0.0684
_diffrn_reflns_Laue_measured_fraction_full 0.997
_diffrn_reflns_Laue_measured_fraction_max 0.998
_diffrn_reflns_limit_h_max 11
_diffrn_reflns_limit_h_min -19
_diffrn_reflns_limit_k_max 15
_diffrn_reflns_limit_k_min -9
_diffrn_reflns_limit_l_max 23
_diffrn_reflns_limit_l_min -21
_diffrn_reflns_number 10191
_diffrn_reflns_point_group_measured_fraction_full 0.997
_diffrn_reflns_point_group_measured_fraction_max 0.998
_diffrn_reflns_theta_full 25.500
_diffrn_reflns_theta_max 26.022
_diffrn_reflns_theta_min 3.425
_diffrn_source 'SuperNova (Mo) X-ray Source'
_exptl_absorpt_coefficient_mu 0.079
_exptl_absorpt_correction_T_max 1.00000
_exptl_absorpt_correction_T_min 0.67693
_exptl_absorpt_correction_type multi-scan
_exptl_absorpt_process_details
;
CrysAlisPro, Agilent Technologies,
Version 1.171.37.35 (release 13-08-2014 CrysAlis171 .NET)
(compiled Aug 13 2014,18:06:01)
Empirical absorption correction using spherical harmonics,
 implemented in SCALE3 ABSPACK scaling algorithm.
;
_exptl_crystal_colour 'clear light yellow'
_exptl_crystal_colour_lustre clear
_exptl_crystal_colour_modifier light
_exptl_crystal_colour_primary yellow
_exptl_crystal_density_diffrn 1.270
_exptl_crystal_description block
_exptl_crystal_F_000 1504
_exptl_crystal_size_max 0.23
_exptl_crystal_size_mid 0.21
_exptl_crystal_size_min 0.15
_refine_diff_density_max 0.268
_refine_diff_density_min -0.193
_refine_diff_density_rms 0.042
_refine_ls_extinction_method none
_refine_ls_goodness_of_fit_ref 1.053
_refine_ls_hydrogen_treatment constr
_refine_ls_matrix_type full
_refine_ls_number_parameters 253
_refine_ls_number_reflns 3702
_refine_ls_number_restraints 0
_refine_ls_restrained_S_all 1.053
_refine_ls_R_factor_all 0.1424
_refine_ls_R_factor_gt 0.0677
_refine_ls_shift/su_max 0.000
_refine_ls_shift/su_mean 0.000
_refine_ls_structure_factor_coef Fsqd
_refine_ls_weighting_details 'w=1/[\s^2^(Fo^2^)+(0.0667P)^2^+0.3805P] where P=(Fo^2^+2Fc^2^)/3'
_refine_ls_weighting_scheme calc
_refine_ls_wR_factor_gt 0.1485
_refine_ls_wR_factor_ref 0.1972
_reflns_Friedel_coverage 0.000
_reflns_number_gt 1810
_reflns_number_total 3702
_reflns_threshold_expression 'I > 2\s(I)'
_cod_data_source_file c7ob00080d2.cif
_cod_data_source_block tangj_0727
_cod_depositor_comments 'Adding full bibliography for 7155468--7155469.cif.'
_cod_database_code 7155469
_shelx_space_group_comment
;
The symmetry employed for this shelxl refinement is uniquely defined
by the following loop, which should always be used as a source of
symmetry information in preference to the above space-group names.
They are only intended as comments.
;
_reflns_odcompleteness_completeness 99.58
_reflns_odcompleteness_iscentric 1
_reflns_odcompleteness_theta 26.32
_olex2_refinement_description
;
1. Fixed Uiso
 At 1.2 times of:
  All C(H) groups
2.a Aromatic/amide H refined with riding coordinates:
 C2(H2), C3(H3), C4(H4), C5(H5), C10(H10), C11(H11), C12(H12), C13(H13),
 C15(H15), C16(H16), C17(H17), C18(H18), C23(H23), C24(H24), C25(H25), C26(H26)
;
_shelx_shelxl_version_number 2014/7
_olex2_date_sample_data_collection 2016-07-27
_olex2_submission_special_instructions 'No special instructions were received'

loop_
_space_group_symop_operation_xyz
'x, y, z'
'-x+1/2, -y, z+1/2'
'x+1/2, -y+1/2, -z'
'-x, y+1/2, -z+1/2'
'-x, -y, -z'
'x-1/2, y, -z-1/2'
'-x-1/2, y-1/2, z'
'x, -y-1/2, z-1/2'

loop_
_atom_site_label
_atom_site_type_symbol
_atom_site_fract_x
_atom_site_fract_y
_atom_site_fract_z
_atom_site_U_iso_or_equiv
_atom_site_adp_type
_atom_site_occupancy
_atom_site_site_symmetry_order
_atom_site_calc_flag
_atom_site_refinement_flags_posn
O1 O -0.06369(15) 0.29606(18) 0.36590(13) 0.0875(8) Uani 1 1 d .
C1 C 0.01128(18) 0.1323(2) 0.34266(17) 0.0595(8) Uani 1 1 d .
C2 C -0.0030(2) 0.1075(3) 0.27187(18) 0.0758(10) Uani 1 1 d .
H2 H -0.0364 0.1506 0.2433 0.091 Uiso 1 1 calc R
C3 C 0.0342(2) 0.0163(3) 0.2445(2) 0.0865(11) Uani 1 1 d .
H3 H 0.0257 -0.0020 0.1968 0.104 Uiso 1 1 calc R
C4 C 0.0831(2) -0.0469(3) 0.2869(2) 0.0854(11) Uani 1 1 d .
H4 H 0.1075 -0.1074 0.2673 0.103 Uiso 1 1 calc R
C5 C 0.0969(2) -0.0227(2) 0.35839(19) 0.0729(9) Uani 1 1 d .
H5 H 0.1298 -0.0665 0.3868 0.088 Uiso 1 1 calc R
C6 C 0.06073(17) 0.0682(2) 0.38636(16) 0.0552(7) Uani 1 1 d .
C7 C 0.06340(17) 0.1150(2) 0.45899(16) 0.0559(8) Uani 1 1 d .
C8 C 0.01610(18) 0.2080(2) 0.45910(16) 0.0584(8) Uani 1 1 d .
C9 C -0.01907(19) 0.2237(2) 0.38623(17) 0.0630(8) Uani 1 1 d .
C10 C 0.1028(2) 0.0822(3) 0.52035(17) 0.0707(9) Uani 1 1 d .
H10 H 0.1348 0.0205 0.5207 0.085 Uiso 1 1 calc R
C11 C 0.0937(2) 0.1428(3) 0.58168(19) 0.0830(11) Uani 1 1 d .
H11 H 0.1197 0.1210 0.6237 0.100 Uiso 1 1 calc R
C12 C 0.0472(2) 0.2344(3) 0.5820(2) 0.0830(11) Uani 1 1 d .
H12 H 0.0421 0.2737 0.6240 0.100 Uiso 1 1 calc R
C13 C 0.0077(2) 0.2688(3) 0.52044(19) 0.0735(10) Uani 1 1 d .
H13 H -0.0236 0.3311 0.5203 0.088 Uiso 1 1 calc R
O2 O 0.08787(16) 0.51902(18) 0.40665(13) 0.0914(8) Uani 1 1 d .
C14 C 0.17145(18) 0.3656(2) 0.37558(17) 0.0616(8) Uani 1 1 d .
C15 C 0.1560(2) 0.3437(3) 0.30480(18) 0.0789(10) Uani 1 1 d .
H15 H 0.1190 0.3854 0.2787 0.095 Uiso 1 1 calc R
C16 C 0.1964(2) 0.2586(3) 0.2729(2) 0.0891(11) Uani 1 1 d .
H16 H 0.1866 0.2424 0.2250 0.107 Uiso 1 1 calc R
C17 C 0.2511(2) 0.1980(3) 0.3121(2) 0.0902(11) Uani 1 1 d .
H17 H 0.2777 0.1409 0.2901 0.108 Uiso 1 1 calc R
C18 C 0.2679(2) 0.2196(2) 0.38361(19) 0.0748(9) Uani 1 1 d .
H18 H 0.3055 0.1784 0.4093 0.090 Uiso 1 1 calc R
C19 C 0.22692(18) 0.3041(2) 0.41556(17) 0.0586(8) Uani 1 1 d .
C20 C 0.23123(18) 0.3476(2) 0.48888(16) 0.0589(8) Uani 1 1 d .
C21 C 0.17782(19) 0.4343(2) 0.49374(16) 0.0602(8) Uani 1 1 d .
C22 C 0.1373(2) 0.4501(2) 0.42297(18) 0.0665(9) Uani 1 1 d .
C23 C 0.2769(2) 0.3159(3) 0.54762(18) 0.0729(9) Uani 1 1 d .
H23 H 0.3124 0.2575 0.5450 0.087 Uiso 1 1 calc R
C24 C 0.2689(2) 0.3729(3) 0.61043(19) 0.0837(11) Uani 1 1 d .
H24 H 0.2999 0.3529 0.6503 0.100 Uiso 1 1 calc R
C25 C 0.2157(2) 0.4588(3) 0.61531(19) 0.0836(10) Uani 1 1 d .
H25 H 0.2115 0.4960 0.6582 0.100 Uiso 1 1 calc R
C26 C 0.1685(2) 0.4902(3) 0.55676(18) 0.0741(9) Uani 1 1 d .
H26 H 0.1317 0.5472 0.5600 0.089 Uiso 1 1 calc R

loop_
_atom_site_aniso_label
_atom_site_aniso_U_11
_atom_site_aniso_U_22
_atom_site_aniso_U_33
_atom_site_aniso_U_23
_atom_site_aniso_U_13
_atom_site_aniso_U_12
O1 0.0900(17) 0.0806(16) 0.0918(18) 0.0213(13) 0.0097(14) 0.0259(14)
C1 0.0527(18) 0.064(2) 0.062(2) 0.0072(16) 0.0054(15) -0.0011(15)
C2 0.067(2) 0.099(3) 0.062(2) 0.0033(19) 0.0002(17) -0.0001(19)
C3 0.080(3) 0.108(3) 0.072(2) -0.017(2) 0.002(2) -0.014(2)
C4 0.085(3) 0.082(3) 0.089(3) -0.028(2) 0.009(2) -0.004(2)
C5 0.069(2) 0.066(2) 0.083(3) -0.0119(18) -0.0040(18) 0.0047(17)
C6 0.0521(17) 0.0530(17) 0.0605(19) -0.0026(15) 0.0014(14) -0.0042(14)
C7 0.0540(18) 0.0557(18) 0.0582(19) 0.0015(14) 0.0017(15) -0.0062(15)
C8 0.0545(18) 0.0576(19) 0.0630(19) -0.0015(15) 0.0106(15) -0.0026(15)
C9 0.058(2) 0.062(2) 0.069(2) 0.0110(16) 0.0101(16) 0.0047(16)
C10 0.070(2) 0.074(2) 0.068(2) 0.0016(18) -0.0076(17) 0.0022(17)
C11 0.090(3) 0.097(3) 0.062(2) -0.0006(19) -0.0103(19) -0.010(2)
C12 0.085(3) 0.094(3) 0.070(2) -0.018(2) 0.012(2) -0.015(2)
C13 0.075(2) 0.066(2) 0.079(3) -0.0104(19) 0.0134(19) 0.0007(18)
O2 0.0979(19) 0.0786(16) 0.0977(19) -0.0121(13) -0.0204(14) 0.0307(14)
C14 0.0546(19) 0.0575(19) 0.073(2) -0.0034(16) -0.0010(16) 0.0015(15)
C15 0.073(2) 0.089(3) 0.075(2) -0.012(2) -0.0059(19) 0.0070(19)
C16 0.088(3) 0.101(3) 0.078(2) -0.021(2) 0.001(2) 0.008(2)
C17 0.094(3) 0.087(3) 0.089(3) -0.025(2) 0.012(2) 0.010(2)
C18 0.071(2) 0.066(2) 0.088(3) -0.0026(18) 0.0076(19) 0.0110(17)
C19 0.0535(18) 0.0511(17) 0.071(2) -0.0006(15) 0.0088(16) -0.0050(15)
C20 0.0570(19) 0.0549(18) 0.065(2) 0.0049(15) 0.0029(15) -0.0057(16)
C21 0.0607(19) 0.0541(18) 0.066(2) -0.0017(15) 0.0036(16) -0.0015(15)
C22 0.061(2) 0.0578(19) 0.081(2) -0.0016(17) -0.0010(17) 0.0030(17)
C23 0.068(2) 0.080(2) 0.070(2) 0.0135(19) 0.0072(18) 0.0030(18)
C24 0.080(2) 0.107(3) 0.065(2) 0.017(2) 0.0014(19) -0.003(2)
C25 0.087(3) 0.100(3) 0.064(2) -0.006(2) 0.013(2) -0.010(2)
C26 0.074(2) 0.072(2) 0.076(2) -0.0044(18) 0.0084(19) 0.0024(18)

loop_
_atom_type_symbol
_atom_type_description
_atom_type_scat_dispersion_real
_atom_type_scat_dispersion_imag
_atom_type_scat_source
C C 0.0033 0.0016 'International Tables Vol C Tables 4.2.6.8 and 6.1.1.4'
H H 0.0000 0.0000 'International Tables Vol C Tables 4.2.6.8 and 6.1.1.4'
O O 0.0106 0.0060 'International Tables Vol C Tables 4.2.6.8 and 6.1.1.4'

loop_
_geom_angle_atom_site_label_1
_geom_angle_atom_site_label_2
_geom_angle_atom_site_label_3
_geom_angle
C2 C1 C6 121.8(3)
C2 C1 C9 130.1(3)
C6 C1 C9 108.1(3)
C1 C2 H2 121.1
C1 C2 C3 117.9(3)
C3 C2 H2 121.1
C2 C3 H3 119.6
C4 C3 C2 120.8(3)
C4 C3 H3 119.6
C3 C4 H4 119.3
C3 C4 C5 121.4(3)
C5 C4 H4 119.3
C4 C5 H5 120.8
C6 C5 C4 118.5(3)
C6 C5 H5 120.8
C1 C6 C7 109.0(3)
C5 C6 C1 119.6(3)
C5 C6 C7 131.4(3)
C8 C7 C6 108.5(3)
C10 C7 C6 131.3(3)
C10 C7 C8 120.1(3)
C7 C8 C9 108.5(3)
C13 C8 C7 121.1(3)
C13 C8 C9 130.4(3)
O1 C9 C1 126.7(3)
O1 C9 C8 127.4(3)
C8 C9 C1 105.9(3)
C7 C10 H10 120.7
C7 C10 C11 118.5(3)
C11 C10 H10 120.7
C10 C11 H11 119.2
C12 C11 C10 121.5(3)
C12 C11 H11 119.2
C11 C12 H12 119.7
C11 C12 C13 120.5(3)
C13 C12 H12 119.7
C8 C13 H13 120.9
C12 C13 C8 118.2(3)
C12 C13 H13 120.9
C15 C14 C19 121.3(3)
C15 C14 C22 130.5(3)
C19 C14 C22 108.2(3)
C14 C15 H15 120.5
C14 C15 C16 118.9(3)
C16 C15 H15 120.5
C15 C16 H16 120.1
C17 C16 C15 119.9(3)
C17 C16 H16 120.1
C16 C17 H17 119.0
C16 C17 C18 121.9(3)
C18 C17 H17 119.0
C17 C18 H18 120.9
C19 C18 C17 118.2(3)
C19 C18 H18 120.9
C14 C19 C20 108.8(3)
C18 C19 C14 119.8(3)
C18 C19 C20 131.4(3)
C21 C20 C19 108.7(3)
C23 C20 C19 131.0(3)
C23 C20 C21 120.2(3)
C20 C21 C22 108.5(3)
C26 C21 C20 121.4(3)
C26 C21 C22 130.1(3)
O2 C22 C14 126.9(3)
O2 C22 C21 127.2(3)
C14 C22 C21 105.8(3)
C20 C23 H23 120.7
C20 C23 C24 118.5(3)
C24 C23 H23 120.7
C23 C24 H24 119.4
C25 C24 C23 121.3(3)
C25 C24 H24 119.4
C24 C25 H25 119.7
C24 C25 C26 120.6(3)
C26 C25 H25 119.7
C21 C26 C25 117.9(3)
C21 C26 H26 121.0
C25 C26 H26 121.0

loop_
_geom_bond_atom_site_label_1
_geom_bond_atom_site_label_2
_geom_bond_distance
O1 C9 1.218(3)
C1 C2 1.377(4)
C1 C6 1.394(4)
C1 C9 1.489(4)
C2 H2 0.9300
C2 C3 1.388(4)
C3 H3 0.9300
C3 C4 1.370(5)
C4 H4 0.9300
C4 C5 1.388(4)
C5 H5 0.9300
C5 C6 1.383(4)
C6 C7 1.479(4)
C7 C8 1.394(4)
C7 C10 1.373(4)
C8 C9 1.487(4)
C8 C13 1.383(4)
C10 H10 0.9300
C10 C11 1.383(4)
C11 H11 0.9300
C11 C12 1.372(5)
C12 H12 0.9300
C12 C13 1.383(5)
C13 H13 0.9300
O2 C22 1.214(3)
C14 C15 1.373(4)
C14 C19 1.396(4)
C14 C22 1.487(4)
C15 H15 0.9300
C15 C16 1.386(4)
C16 H16 0.9300
C16 C17 1.373(5)
C17 H17 0.9300
C17 C18 1.390(5)
C18 H18 0.9300
C18 C19 1.383(4)
C19 C20 1.476(4)
C20 C21 1.390(4)
C20 C23 1.379(4)
C21 C22 1.487(4)
C21 C26 1.378(4)
C23 H23 0.9300
C23 C24 1.380(4)
C24 H24 0.9300
C24 C25 1.379(5)
C25 H25 0.9300
C25 C26 1.389(5)
C26 H26 0.9300

loop_
_geom_torsion_atom_site_label_1
_geom_torsion_atom_site_label_2
_geom_torsion_atom_site_label_3
_geom_torsion_atom_site_label_4
_geom_torsion
C1 C2 C3 C4 0.2(5)
C1 C6 C7 C8 -0.5(3)
C1 C6 C7 C10 179.7(3)
C2 C1 C6 C5 0.1(5)
C2 C1 C6 C7 -179.5(3)
C2 C1 C9 O1 -0.2(5)
C2 C1 C9 C8 179.7(3)
C2 C3 C4 C5 0.3(6)
C3 C4 C5 C6 -0.6(5)
C4 C5 C6 C1 0.4(4)
C4 C5 C6 C7 179.9(3)
C5 C6 C7 C8 179.9(3)
C5 C6 C7 C10 0.1(5)
C6 C1 C2 C3 -0.5(5)
C6 C1 C9 O1 179.8(3)
C6 C1 C9 C8 -0.3(3)
C6 C7 C8 C9 0.3(3)
C6 C7 C8 C13 -179.9(3)
C6 C7 C10 C11 -179.7(3)
C7 C8 C9 O1 179.8(3)
C7 C8 C9 C1 0.0(3)
C7 C8 C13 C12 -0.4(5)
C7 C10 C11 C12 -0.5(5)
C8 C7 C10 C11 0.5(5)
C9 C1 C2 C3 179.6(3)
C9 C1 C6 C5 -179.9(3)
C9 C1 C6 C7 0.5(3)
C9 C8 C13 C12 179.3(3)
C10 C7 C8 C9 -179.9(3)
C10 C7 C8 C13 -0.1(4)
C10 C11 C12 C13 0.0(5)
C11 C12 C13 C8 0.4(5)
C13 C8 C9 O1 0.1(5)
C13 C8 C9 C1 -179.8(3)
C14 C15 C16 C17 -0.2(5)
C14 C19 C20 C21 0.7(3)
C14 C19 C20 C23 -179.5(3)
C15 C14 C19 C18 0.4(4)
C15 C14 C19 C20 179.2(3)
C15 C14 C22 O2 -0.8(6)
C15 C14 C22 C21 -179.5(3)
C15 C16 C17 C18 -0.3(6)
C16 C17 C18 C19 0.8(5)
C17 C18 C19 C14 -0.8(5)
C17 C18 C19 C20 -179.4(3)
C18 C19 C20 C21 179.4(3)
C18 C19 C20 C23 -0.8(5)
C19 C14 C15 C16 0.2(5)
C19 C14 C22 O2 179.3(3)
C19 C14 C22 C21 0.7(3)
C19 C20 C21 C22 -0.3(3)
C19 C20 C21 C26 179.3(3)
C19 C20 C23 C24 179.6(3)
C20 C21 C22 O2 -178.8(3)
C20 C21 C22 C14 -0.2(3)
C20 C21 C26 C25 1.5(5)
C20 C23 C24 C25 0.8(5)
C21 C20 C23 C24 -0.7(5)
C22 C14 C15 C16 -179.7(3)
C22 C14 C19 C18 -179.7(3)
C22 C14 C19 C20 -0.8(3)
C22 C21 C26 C25 -179.0(3)
C23 C20 C21 C22 179.9(3)
C23 C20 C21 C26 -0.5(5)
C23 C24 C25 C26 0.1(5)
C24 C25 C26 C21 -1.3(5)
C26 C21 C22 O2 1.6(6)
C26 C21 C22 C14 -179.8(3)
